data_2208708
loop_
_publ_author_name
'Shang Shan'
'Yan-Ling Zhang'
'Duan-Jun Xu'

_publ_section_title
;
 Methyl \b-<i>N</i>-phenylmethylenedithiocarbazate
;
_journal_coeditor_code SG2015
_journal_issue 4
_journal_name_full 'Acta Crystallographica Section E'
_journal_page_first o1567
_journal_page_last o1569
_journal_paper_doi 10.1107/S1600536806010300
_journal_volume 62
_journal_year 2006
_chemical_formula_moiety 'C9 H10 N2 S2'
_chemical_formula_sum 'C9 H10 N2 S2'
_chemical_formula_weight 210.31
_chemical_name_systematic
;
Methyl \b-N-phenylmethylene dithiocarbazate
;
_space_group_IT_number 2
_symmetry_cell_setting triclinic
_symmetry_space_group_name_Hall '-P 1'
_symmetry_space_group_name_H-M 'P -1'
_atom_sites_solution_hydrogens geom
_atom_sites_solution_primary direct
_atom_sites_solution_secondary difmap
_audit_creation_method SHELXL-97
_cell_angle_alpha 69.929(11)
_cell_angle_beta 80.34(2)
_cell_angle_gamma 78.829(15)
_cell_formula_units_Z 2
_cell_length_a 5.909(2)
_cell_length_b 9.411(4)
_cell_length_c 10.2423(18)
_cell_measurement_reflns_used 4400
_cell_measurement_temperature 295(2)
_cell_measurement_theta_max 27.0
_cell_measurement_theta_min 3.5
_cell_volume 521.7(3)
_computing_cell_refinement PROCESS-AUTO
_computing_data_collection 'PROCESS-AUTO (Rigaku, 1998)'
_computing_data_reduction 'CrystalStructure (Rigaku/MSC and Rigaku, 2002)'
_computing_molecular_graphics 'Ortep-3 for Windows (Farrugia, 1997)'
_computing_publication_material 'WinGX (Farrugia, 1999)'
_computing_structure_refinement 'SHELXL-97 (Sheldrick, 1997)'
_computing_structure_solution 'SIR-92 (Altomare <i>et al.</i>,  1993)'
_diffrn_ambient_temperature 295(2)
_diffrn_detector_area_resol_mean 10.00
_diffrn_measured_fraction_theta_full 0.99
_diffrn_measured_fraction_theta_max 0.99
_diffrn_measurement_device_type 'Rigaku R-AXIS RAPID'
_diffrn_measurement_method \w
_diffrn_radiation_monochromator graphite
_diffrn_radiation_source 'fine-focus sealed tube'
_diffrn_radiation_type MoK\a
_diffrn_radiation_wavelength 0.71073
_diffrn_reflns_av_R_equivalents 0.024
_diffrn_reflns_av_sigmaI/netI 0.032
_diffrn_reflns_limit_h_max 6
_diffrn_reflns_limit_h_min -7
_diffrn_reflns_limit_k_max 12
_diffrn_reflns_limit_k_min -12
_diffrn_reflns_limit_l_max 13
_diffrn_reflns_limit_l_min -13
_diffrn_reflns_number 5121
_diffrn_reflns_theta_full 27.5
_diffrn_reflns_theta_max 27.5
_diffrn_reflns_theta_min 3.5
_diffrn_standards_decay_% 0
_diffrn_standards_interval_count 0
_diffrn_standards_interval_time 0
_diffrn_standards_number 0
_exptl_absorpt_coefficient_mu 0.465
_exptl_absorpt_correction_type none
_exptl_crystal_colour colourless
_exptl_crystal_density_diffrn 1.339
_exptl_crystal_density_method 'not measured'
_exptl_crystal_description prism
_exptl_crystal_F_000 220
_exptl_crystal_size_max 0.43
_exptl_crystal_size_mid 0.33
_exptl_crystal_size_min 0.30
_refine_diff_density_max 0.23
_refine_diff_density_min -0.33
_refine_ls_extinction_method none
_refine_ls_goodness_of_fit_ref 1.079
_refine_ls_hydrogen_treatment constr
_refine_ls_matrix_type full
_refine_ls_number_parameters 119
_refine_ls_number_reflns 2365
_refine_ls_number_restraints 0
_refine_ls_restrained_S_all 1.079
_refine_ls_R_factor_all 0.047
_refine_ls_R_factor_gt 0.037
_refine_ls_shift/su_max 0.001
_refine_ls_shift/su_mean <0.001
_refine_ls_structure_factor_coef Fsqd
_refine_ls_weighting_details 'calc w=1/[\s^2^(Fo^2^)+(0.0722P)^2^] where P=(Fo^2^+2Fc^2^)/3'
_refine_ls_weighting_scheme calc
_refine_ls_wR_factor_gt 0.110
_refine_ls_wR_factor_ref 0.115
_reflns_number_gt 1868
_reflns_number_total 2365
_reflns_threshold_expression I>2\s(I)
_cod_data_source_file sg2015.cif
_cod_data_source_block I
_cod_database_code 2208708

loop_
_symmetry_equiv_pos_as_xyz
'x, y, z'
'-x, -y, -z'

loop_
_atom_site_type_symbol
_atom_site_label
_atom_site_fract_x
_atom_site_fract_y
_atom_site_fract_z
_atom_site_U_iso_or_equiv
_atom_site_adp_type
_atom_site_calc_flag
_atom_site_refinement_flags
_atom_site_occupancy
S S1 0.73857(9) 0.00447(5) 0.64444(5) 0.06479(19) Uani d . 1
S S2 0.88497(8) 0.31891(5) 0.51795(5) 0.05832(18) Uani d . 1
N N1 0.5623(2) 0.36816(15) 0.33482(14) 0.0502(3) Uani d . 1
N N2 0.5797(3) 0.22227(16) 0.42864(15) 0.0558(4) Uani d . 1
H H2A 0.4965 0.1590 0.4240 0.067 Uiso calc R 1
C C1 0.3636(3) 0.55485(18) 0.15179(16) 0.0459(4) Uani d . 1
C C2 0.5127(3) 0.6610(2) 0.1241(2) 0.0602(5) Uani d . 1
H H2 0.6380 0.6388 0.1755 0.072 Uiso calc R 1
C C3 0.4753(4) 0.7995(2) 0.0204(3) 0.0764(6) Uani d . 1
H H3 0.5778 0.8695 0.0009 0.092 Uiso calc R 1
C C4 0.2905(4) 0.8351(2) -0.0539(2) 0.0787(6) Uani d . 1
H H4 0.2659 0.9296 -0.1229 0.094 Uiso calc R 1
C C5 0.1409(4) 0.7322(3) -0.0273(2) 0.0743(6) Uani d . 1
H H5 0.0145 0.7565 -0.0782 0.089 Uiso calc R 1
C C6 0.1775(3) 0.5919(2) 0.0754(2) 0.0608(5) Uani d . 1
H H6 0.0756 0.5219 0.0930 0.073 Uiso calc R 1
C C7 0.4007(3) 0.40418(18) 0.25759(17) 0.0497(4) Uani d . 1
H H7 0.3034 0.3334 0.2683 0.060 Uiso calc R 1
C C8 0.7242(3) 0.17826(18) 0.52654(17) 0.0498(4) Uani d . 1
C C9 1.0641(4) 0.2215(2) 0.6564(2) 0.0712(5) Uani d . 1
H H9A 0.9678 0.1922 0.7439 0.107 Uiso calc R 1
H H9B 1.1654 0.2882 0.6598 0.107 Uiso calc R 1
H H9C 1.1550 0.1318 0.6398 0.107 Uiso calc R 1

loop_
_atom_site_aniso_label
_atom_site_aniso_U_11
_atom_site_aniso_U_22
_atom_site_aniso_U_33
_atom_site_aniso_U_12
_atom_site_aniso_U_13
_atom_site_aniso_U_23
S1 0.0804(4) 0.0451(3) 0.0578(3) -0.0150(2) -0.0173(2) 0.0052(2)
S2 0.0693(3) 0.0436(2) 0.0609(3) -0.0111(2) -0.0154(2) -0.0098(2)
N1 0.0609(8) 0.0371(6) 0.0476(7) -0.0079(6) -0.0096(6) -0.0050(6)
N2 0.0667(9) 0.0395(7) 0.0540(8) -0.0137(6) -0.0148(7) 0.0011(6)
C1 0.0493(8) 0.0428(8) 0.0439(8) -0.0053(7) -0.0056(6) -0.0122(6)
C2 0.0597(10) 0.0448(9) 0.0728(12) -0.0082(8) -0.0187(9) -0.0090(8)
C3 0.0786(13) 0.0460(10) 0.0906(15) -0.0130(9) -0.0104(11) -0.0018(10)
C4 0.0895(15) 0.0558(11) 0.0641(12) 0.0085(11) -0.0107(11) 0.0052(9)
C5 0.0771(13) 0.0787(14) 0.0590(11) 0.0042(11) -0.0258(10) -0.0117(10)
C6 0.0629(10) 0.0631(11) 0.0587(10) -0.0108(9) -0.0173(8) -0.0166(8)
C7 0.0541(9) 0.0430(8) 0.0508(9) -0.0122(7) -0.0056(7) -0.0111(7)
C8 0.0554(9) 0.0414(8) 0.0467(8) -0.0063(7) -0.0012(7) -0.0090(6)
C9 0.0735(12) 0.0702(13) 0.0714(13) -0.0052(10) -0.0252(10) -0.0194(10)

loop_
_atom_type_symbol
_atom_type_description
_atom_type_scat_dispersion_real
_atom_type_scat_dispersion_imag
_atom_type_scat_source
C C 0.0033 0.0016 'International Tables Vol C Tables 4.2.6.8 and 6.1.1.4'
H H 0.0000 0.0000 'International Tables Vol C Tables 4.2.6.8 and 6.1.1.4'
N N 0.0061 0.0033 'International Tables Vol C Tables 4.2.6.8 and 6.1.1.4'
S S 0.1246 0.1234 'International Tables Vol C Tables 4.2.6.8 and 6.1.1.4'

loop_
_geom_angle_atom_site_label_1
_geom_angle_atom_site_label_2
_geom_angle_atom_site_label_3
_geom_angle
_geom_angle_publ_flag
C8 S2 C9 102.05(9) y
C7 N1 N2 115.44(13) y
C8 N2 N1 120.56(13) y
C8 N2 H2A 119.7 ?
N1 N2 H2A 119.7 ?
C6 C1 C2 118.75(16) ?
C6 C1 C7 119.30(15) ?
C2 C1 C7 121.94(15) ?
C3 C2 C1 119.93(18) ?
C3 C2 H2 120.0 ?
C1 C2 H2 120.0 ?
C4 C3 C2 120.8(2) ?
C4 C3 H3 119.6 ?
C2 C3 H3 119.6 ?
C3 C4 C5 120.05(18) ?
C3 C4 H4 120.0 ?
C5 C4 H4 120.0 ?
C4 C5 C6 119.9(2) ?
C4 C5 H5 120.1 ?
C6 C5 H5 120.1 ?
C1 C6 C5 120.58(18) ?
C1 C6 H6 119.7 ?
C5 C6 H6 119.7 ?
N1 C7 C1 121.41(14) ?
N1 C7 H7 119.3 ?
C1 C7 H7 119.3 ?
N2 C8 S1 120.90(13) y
N2 C8 S2 113.69(11) y
S1 C8 S2 125.40(11) y
S2 C9 H9A 109.5 ?
S2 C9 H9B 109.5 ?
H9A C9 H9B 109.5 ?
S2 C9 H9C 109.5 ?
H9A C9 H9C 109.5 ?
H9B C9 H9C 109.5 ?

loop_
_geom_bond_atom_site_label_1
_geom_bond_atom_site_label_2
_geom_bond_distance
_geom_bond_publ_flag
S1 C8 1.6630(16) y
S2 C8 1.7442(18) y
S2 C9 1.791(2) y
N1 C7 1.263(2) y
N1 N2 1.3755(18) y
N2 C8 1.331(2) y
N2 H2A 0.8600 ?
C1 C6 1.377(2) ?
C1 C2 1.385(2) ?
C1 C7 1.462(2) ?
C2 C3 1.375(3) ?
C2 H2 0.9300 ?
C3 C4 1.359(3) ?
C3 H3 0.9300 ?
C4 C5 1.365(4) ?
C4 H4 0.9300 ?
C5 C6 1.381(3) ?
C5 H5 0.9300 ?
C6 H6 0.9300 ?
C7 H7 0.9300 ?
C9 H9A 0.9600 ?
C9 H9B 0.9600 ?
C9 H9C 0.9600 ?

loop_
_geom_hbond_atom_site_label_D
_geom_hbond_atom_site_label_H
_geom_hbond_atom_site_label_A
_geom_hbond_site_symmetry_A
_geom_hbond_distance_DH
_geom_hbond_distance_HA
_geom_hbond_distance_DA
_geom_hbond_angle_DHA
_geom_hbond_publ_flag
N2 H2A S1 2_656 0.86 2.59 3.431(2) 168 y

loop_
_geom_torsion_atom_site_label_1
_geom_torsion_atom_site_label_2
_geom_torsion_atom_site_label_3
_geom_torsion_atom_site_label_4
_geom_torsion
C7 N1 N2 C8 -171.69(16)
C6 C1 C2 C3 -1.0(3)
C7 C1 C2 C3 177.83(19)
C1 C2 C3 C4 1.3(3)
C2 C3 C4 C5 -0.9(4)
C3 C4 C5 C6 0.1(4)
C2 C1 C6 C5 0.2(3)
C7 C1 C6 C5 -178.63(18)
C4 C5 C6 C1 0.2(3)
N2 N1 C7 C1 -179.19(14)
C6 C1 C7 N1 -176.44(18)
C2 C1 C7 N1 4.8(3)
N1 N2 C8 S1 177.48(12)
N1 N2 C8 S2 -1.7(2)
C9 S2 C8 N2 -177.92(14)
C9 S2 C8 S1 2.97(15)

loop_
_cod_related_entry_id
_cod_related_entry_database
_cod_related_entry_code
1 ChemSpider 5193982
